data_2203947
loop_
_publ_author_name
'Barnes, John C.'

_publ_section_title <i>catena</i>-Poly[[dibromozinc(II)]-di-\m-1,4-dioxan-\k^2^<i>O</i>:<i>O</i>']
_journal_issue 7
_journal_name_full 'Acta Crystallographica Section E'
_journal_page_first m971
_journal_page_last m972
_journal_paper_doi 10.1107/S1600536804014072
_journal_volume 60
_journal_year 2004
_chemical_formula_iupac '[Zn Br2 (C4 H8 O2)]'
_chemical_formula_moiety 'C4 H8 Br2 O2 Zn'
_chemical_formula_sum 'C4 H8 Br2 O2 Zn'
_chemical_formula_weight 313.29
_chemical_name_systematic
;
catena-Poly[[dibromozinc(II)]-di-\m-1,4-dioxan-\k^2^O:O']
;
_space_group_IT_number 14
_symmetry_cell_setting monoclinic
_symmetry_space_group_name_Hall '-P 2yn'
_symmetry_space_group_name_H-M 'P 1 21/n 1'
_atom_sites_solution_hydrogens geom
_atom_sites_solution_primary direct
_atom_sites_solution_secondary difmap
_audit_creation_method SHELXL-97
_cell_angle_alpha 90.00
_cell_angle_beta 99.4200(14)
_cell_angle_gamma 90.00
_cell_formula_units_Z 4
_cell_length_a 7.1326(2)
_cell_length_b 12.0376(4)
_cell_length_c 9.8312(3)
_cell_measurement_reflns_used 2831
_cell_measurement_temperature 150(2)
_cell_measurement_theta_max 27.45
_cell_measurement_theta_min 1.9
_cell_volume 832.72(4)
_computing_cell_refinement 'DENZO and COLLECT'
_computing_data_collection 'DENZO (Otwinowski & Minor, 1997) and COLLECT (Hooft, 1998)'
_computing_data_reduction 'DENZO and COLLECT'
_computing_molecular_graphics 'PLATON (Spek, 1999) '
_computing_publication_material SHELXL97
_computing_structure_refinement 'SHELXL97 (Sheldrick, 1997)'
_computing_structure_solution 'SHELXS97 (Sheldrick, 1990)'
_diffrn_ambient_temperature 150(2)
_diffrn_detector_area_resol_mean 9.091
_diffrn_measured_fraction_theta_full 0.988
_diffrn_measured_fraction_theta_max 0.988
_diffrn_measurement_device_type 'Enraf--Nonius KappaCCD area-detector'
_diffrn_measurement_method '\f and \w scans to fill Ewald sphere'
_diffrn_radiation_monochromator graphite
_diffrn_radiation_source 'Enraf--Nonius FR591 rotating anode'
_diffrn_radiation_type MoK\a
_diffrn_radiation_wavelength 0.71074
_diffrn_reflns_av_R_equivalents 0.0306
_diffrn_reflns_av_sigmaI/netI 0.0449
_diffrn_reflns_limit_h_max 8
_diffrn_reflns_limit_h_min -9
_diffrn_reflns_limit_k_max 12
_diffrn_reflns_limit_k_min -15
_diffrn_reflns_limit_l_max 12
_diffrn_reflns_limit_l_min -12
_diffrn_reflns_number 2831
_diffrn_reflns_theta_full 27.46
_diffrn_reflns_theta_max 27.46
_diffrn_reflns_theta_min 2.70
_diffrn_standards_decay_% 0
_diffrn_standards_number 0
_exptl_absorpt_coefficient_mu 12.478
_exptl_absorpt_correction_T_max 0.083
_exptl_absorpt_correction_T_min 0.052
_exptl_absorpt_correction_type multi-scan
_exptl_absorpt_process_details '(SORTAV; Blessing, 1995)'
_exptl_crystal_colour colourless
_exptl_crystal_density_diffrn 2.499
_exptl_crystal_density_method 'not measured'
_exptl_crystal_description block
_exptl_crystal_F_000 592
_exptl_crystal_size_max 0.30
_exptl_crystal_size_mid 0.20
_exptl_crystal_size_min 0.20
_refine_diff_density_max 1.371
_refine_diff_density_min -0.961
_refine_ls_extinction_coef 0.0142(10)
_refine_ls_extinction_expression Fc^*^=kFc[1+0.001xFc^2^\l^3^/sin(2\q)]^-1/4^
_refine_ls_extinction_method SHELXL97
_refine_ls_goodness_of_fit_ref 1.101
_refine_ls_hydrogen_treatment constr
_refine_ls_matrix_type full
_refine_ls_number_parameters 83
_refine_ls_number_reflns 1885
_refine_ls_number_restraints 0
_refine_ls_restrained_S_all 1.101
_refine_ls_R_factor_all 0.0519
_refine_ls_R_factor_gt 0.0415
_refine_ls_shift/su_max 0.000
_refine_ls_shift/su_mean 0.000
_refine_ls_structure_factor_coef Fsqd
_refine_ls_weighting_details 'calc w = 1/[\s^2^(Fo^2^)+(0.0512P)^2^+3.2775P] where P = (Fo^2^+2Fc^2^)/3'
_refine_ls_weighting_scheme calc
_refine_ls_wR_factor_gt 0.1009
_refine_ls_wR_factor_ref 0.1059
_reflns_number_gt 1606
_reflns_number_total 1885
_reflns_threshold_expression I>2\s(I)
_cod_data_source_file su6113.cif
_cod_data_source_block I
_cod_original_sg_symbol_H-M 'P 21/n'
_cod_database_code 2203947
_cod_database_fobs_code 2203947

loop_
_symmetry_equiv_pos_as_xyz
'x, y, z'
'x+1/2, -y+1/2, z+1/2'
'-x, -y, -z'
'-x-1/2, y-1/2, -z-1/2'

loop_
_atom_site_label
_atom_site_fract_x
_atom_site_fract_y
_atom_site_fract_z
_atom_site_U_iso_or_equiv
_atom_site_adp_type
_atom_site_calc_flag
_atom_site_refinement_flags
_atom_site_occupancy
_atom_site_type_symbol
Zn1 0.34430(9) 0.17978(5) 0.73063(6) 0.0129(2) Uani d . 1 Zn
Br1 0.01610(8) 0.17948(5) 0.70049(6) 0.0197(2) Uani d . 1 Br
Br2 0.53024(8) 0.33850(4) 0.74508(6) 0.0195(2) Uani d . 1 Br
O1 0.4446(5) 0.0740(3) 0.5968(4) 0.0151(8) Uani d . 1 O
C2 0.5349(8) 0.1139(4) 0.4840(5) 0.0157(11) Uani d . 1 C
H2A 0.6085 0.1822 0.5125 0.020 Uiso calc R 1 H
H2B 0.4370 0.1322 0.4037 0.020 Uiso calc R 1 H
C3 0.3348(8) -0.0253(4) 0.5548(6) 0.0195(11) Uani d . 1 C
H3A 0.2350 -0.0083 0.4751 0.025 Uiso calc R 1 H
H3B 0.2721 -0.0519 0.6315 0.025 Uiso calc R 1 H
O4 0.4332(5) 0.0709(3) 0.8889(4) 0.0162(8) Uani d . 1 O
C5 0.6330(8) 0.0636(5) 0.9438(6) 0.0201(12) Uani d . 1 C
H5A 0.6668 0.1205 1.0164 0.026 Uiso calc R 1 H
H5B 0.7084 0.0781 0.8696 0.026 Uiso calc R 1 H
C6 0.3207(8) 0.0493(5) 0.9969(5) 0.0176(11) Uani d . 1 C
H6A 0.1837 0.0536 0.9582 0.023 Uiso calc R 1 H
H6B 0.3488 0.1061 1.0702 0.023 Uiso calc R 1 H

loop_
_atom_site_aniso_label
_atom_site_aniso_U_11
_atom_site_aniso_U_22
_atom_site_aniso_U_33
_atom_site_aniso_U_12
_atom_site_aniso_U_13
_atom_site_aniso_U_23
Zn1 0.0157(4) 0.0123(3) 0.0112(3) 0.0014(2) 0.0032(2) 0.0000(2)
Br1 0.0155(3) 0.0209(3) 0.0223(3) 0.0015(2) 0.0017(2) -0.0004(2)
Br2 0.0205(3) 0.0157(3) 0.0233(3) -0.0032(2) 0.0065(2) -0.0037(2)
O1 0.020(2) 0.0121(17) 0.0149(18) -0.0021(15) 0.0093(16) -0.0031(14)
C2 0.027(3) 0.008(2) 0.015(2) -0.001(2) 0.010(2) 0.0021(19)
C3 0.021(3) 0.011(2) 0.028(3) -0.006(2) 0.013(2) -0.004(2)
O4 0.0129(18) 0.023(2) 0.0129(17) 0.0026(15) 0.0031(14) 0.0043(15)
C5 0.013(3) 0.027(3) 0.021(3) -0.002(2) 0.003(2) 0.004(2)
C6 0.018(3) 0.023(3) 0.014(3) 0.004(2) 0.008(2) 0.005(2)

loop_
_atom_type_symbol
_atom_type_description
_atom_type_scat_dispersion_real
_atom_type_scat_dispersion_imag
_atom_type_scat_source
C C 0.0033 0.0016 'International Tables Vol C Tables 4.2.6.8 and 6.1.1.4'
H H 0.0000 0.0000 'International Tables Vol C Tables 4.2.6.8 and 6.1.1.4'
Br Br -0.2901 2.4595 'International Tables Vol C Tables 4.2.6.8 and 6.1.1.4'
O O 0.0106 0.0060 'International Tables Vol C Tables 4.2.6.8 and 6.1.1.4'
Zn Zn 0.2839 1.4301 'International Tables Vol C Tables 4.2.6.8 and 6.1.1.4'

loop_
_geom_angle_atom_site_label_1
_geom_angle_atom_site_label_2
_geom_angle_atom_site_label_3
_geom_angle_site_symmetry_1
_geom_angle_site_symmetry_3
_geom_angle
_geom_angle_publ_flag
O1 Zn1 O4 . . 89.60(15) yes
O1 Zn1 Br1 . . 111.75(11) yes
O4 Zn1 Br1 . . 106.06(10) yes
O1 Zn1 Br2 . . 107.24(10) yes
O4 Zn1 Br2 . . 112.16(11) yes
Br1 Zn1 Br2 . . 124.53(3) yes
C3 O1 C2 . . 110.0(4) ?
C3 O1 Zn1 . . 117.8(3) yes
C2 O1 Zn1 . . 122.1(3) yes
O1 C2 C3 . 3_656 109.2(4) ?
O1 C2 H2A . . 109.8 ?
C3 C2 H2A 3_656 . 109.8 ?
O1 C2 H2B . . 109.8 ?
C3 C2 H2B 3_656 . 109.8 ?
H2A C2 H2B . . 108.3 ?
O1 C3 C2 . 3_656 109.2(4) ?
O1 C3 H3A . . 109.8 ?
C2 C3 H3A 3_656 . 109.8 ?
O1 C3 H3B . . 109.8 ?
C2 C3 H3B 3_656 . 109.8 ?
H3A C3 H3B . . 108.3 ?
C5 O4 C6 . . 110.2(4) ?
C5 O4 Zn1 . . 119.1(3) yes
C6 O4 Zn1 . . 121.9(3) yes
O4 C5 C6 . 3_657 110.1(5) ?
O4 C5 H5A . . 109.6 ?
C6 C5 H5A 3_657 . 109.6 ?
O4 C5 H5B . . 109.6 ?
C6 C5 H5B 3_657 . 109.6 ?
H5A C5 H5B . . 108.2 ?
O4 C6 C5 . 3_657 109.5(4) ?
O4 C6 H6A . . 109.8 ?
C5 C6 H6A 3_657 . 109.8 ?
O4 C6 H6B . . 109.8 ?
C5 C6 H6B 3_657 . 109.8 ?
H6A C6 H6B . . 108.2 ?

loop_
_geom_bond_atom_site_label_1
_geom_bond_atom_site_label_2
_geom_bond_site_symmetry_2
_geom_bond_distance
_geom_bond_publ_flag
Zn1 O1 . 2.043(3) yes
Zn1 O4 . 2.054(4) yes
Zn1 Br1 . 2.3110(8) yes
Zn1 Br2 . 2.3169(8) yes
O1 C3 . 1.451(6) ?
O1 C2 . 1.452(6) ?
C2 C3 3_656 1.504(7) ?
C2 H2A . 0.9900 ?
C2 H2B . 0.9900 ?
C3 H3A . 0.9900 ?
C3 H3B . 0.9900 ?
O4 C5 . 1.442(7) ?
O4 C6 . 1.454(6) ?
C5 C6 3_657 1.495(8) ?
C5 H5A . 0.9900 ?
C5 H5B . 0.9900 ?
C6 H6A . 0.9900 ?
C6 H6B . 0.9900 ?
